data_1562661
loop_
_publ_author_name
'Ma, Xue'
'Tian, Jing'
'Yang, Hong-Y.'
'Zhao, Kai'
'Li, Xia'

_publ_section_title
;
 3D Rare earth porous coordination frameworks with formamide generated in
 situ syntheses: Crystal structure and down- and up-conversion
 luminescence
;
_journal_name_full 'Journal of Solid State Chemistry'
_journal_page_first 172
_journal_page_last 177
_journal_paper_doi 10.1016/j.jssc.2013.02.015
_journal_volume 201
_journal_year 2013
_chemical_formula_sum 'C5 H9 Gd N2 O8'
_chemical_formula_weight 382.39
_space_group_IT_number 20
_space_group_name_Hall 'C 2c 2'
_space_group_name_H-M_alt 'C 2 2 21'
_symmetry_cell_setting orthorhombic
_symmetry_space_group_name_H-M 'C 2 2 21'
_atom_sites_solution_hydrogens geom
_atom_sites_solution_primary direct
_atom_sites_solution_secondary difmap
_audit_creation_method SHELXL-97
_cell_angle_alpha 90.00
_cell_angle_beta 90.00
_cell_angle_gamma 90.00
_cell_formula_units_Z 4
_cell_length_a 6.6916(19)
_cell_length_b 18.581(6)
_cell_length_c 8.491(3)
_cell_measurement_temperature 296(2)
_cell_volume 1055.7(6)
_computing_cell_refinement 'Bruker SMART'
_computing_data_collection 'Bruker SMART'
_computing_data_reduction 'Bruker SAINT'
_computing_molecular_graphics 'Bruker SHELXTL'
_computing_publication_material 'Bruker SHELXTL'
_computing_structure_refinement 'SHELXL-97 (Sheldrick, 1997)'
_computing_structure_solution 'SHELXS-97 (Sheldrick, 1990)'
_diffrn_ambient_temperature 296(2)
_diffrn_measured_fraction_theta_full 0.992
_diffrn_measured_fraction_theta_max 0.992
_diffrn_radiation_monochromator graphite
_diffrn_radiation_source 'fine-focus sealed tube'
_diffrn_radiation_type MoK\a
_diffrn_radiation_wavelength 0.71073
_diffrn_reflns_av_R_equivalents 0.0268
_diffrn_reflns_av_sigmaI/netI 0.0350
_diffrn_reflns_limit_h_max 8
_diffrn_reflns_limit_h_min -8
_diffrn_reflns_limit_k_max 19
_diffrn_reflns_limit_k_min -24
_diffrn_reflns_limit_l_max 11
_diffrn_reflns_limit_l_min -10
_diffrn_reflns_number 3208
_diffrn_reflns_theta_full 27.61
_diffrn_reflns_theta_max 27.60
_diffrn_reflns_theta_min 2.19
_exptl_absorpt_coefficient_mu 6.313
_exptl_absorpt_correction_T_max 0.7456
_exptl_absorpt_correction_T_min 0.6327
_exptl_absorpt_correction_type multi-scan
_exptl_absorpt_process_details sadabs
_exptl_crystal_colour Colorless
_exptl_crystal_density_diffrn 2.406
_exptl_crystal_density_method 'not measured'
_exptl_crystal_description Block
_exptl_crystal_F_000 724
_exptl_crystal_size_max 0.22
_exptl_crystal_size_mid 0.18
_exptl_crystal_size_min 0.08
_refine_diff_density_max 0.750
_refine_diff_density_min -1.912
_refine_diff_density_rms 0.157
_refine_ls_abs_structure_details 'Flack H D (1983), Acta Cryst. A39, 876-881'
_refine_ls_abs_structure_Flack 0.03(2)
_refine_ls_extinction_method none
_refine_ls_goodness_of_fit_ref 1.110
_refine_ls_hydrogen_treatment Contr
_refine_ls_matrix_type full
_refine_ls_number_parameters 78
_refine_ls_number_reflns 1214
_refine_ls_number_restraints 1
_refine_ls_restrained_S_all 1.110
_refine_ls_R_factor_all 0.0203
_refine_ls_R_factor_gt 0.0196
_refine_ls_shift/su_max 0.536
_refine_ls_shift/su_mean 0.007
_refine_ls_structure_factor_coef Fsqd
_refine_ls_weighting_details 'calc w=1/[\s^2^(Fo^2^)+(0.0189P)^2^+0.4801P] where P=(Fo^2^+2Fc^2^)/3'
_refine_ls_weighting_scheme calc
_refine_ls_wR_factor_gt 0.0466
_refine_ls_wR_factor_ref 0.0469
_reflns_number_gt 1180
_reflns_number_total 1214
_reflns_threshold_expression >2sigma(I)
_cod_data_source_file JSSC-2013-201-172.CIF
_cod_data_source_block 3
_cod_depositor_comments
;
The following automatic conversions were performed:

data item '_exptl_absorpt_correction_type' value 'Multi-SCAN' was
changed to 'multi-scan' in accordance with the built-in table derived
from the CIF Core dictionary named 'cif_core.dic' version 2.4.5 last
updated on 2014-11-21.

data item '_symmetry_cell_setting' value 'Orthorhombic' was changed
to 'orthorhombic' in accordance with the built-in table derived from
the CIF Core dictionary named 'cif_core.dic' version 2.4.5 last
updated on 2014-11-21.

Automatic conversion script
Id: cif_fix_values 8369 2020-08-20 11:38:08Z andrius 
;
_cod_original_cell_volume 1055.8(5)
_cod_original_sg_symbol_H-M C222(1)
_cod_database_code 1562661

loop_
_symmetry_equiv_pos_as_xyz
'x, y, z'
'-x, -y, z+1/2'
'-x, y, -z+1/2'
'x, -y, -z'
'x+1/2, y+1/2, z'
'-x+1/2, -y+1/2, z+1/2'
'-x+1/2, y+1/2, -z+1/2'
'x+1/2, -y+1/2, -z'

loop_
_atom_site_label
_atom_site_type_symbol
_atom_site_fract_x
_atom_site_fract_y
_atom_site_fract_z
_atom_site_U_iso_or_equiv
_atom_site_adp_type
_atom_site_occupancy
_atom_site_symmetry_multiplicity
_atom_site_calc_flag
_atom_site_refinement_flags
_atom_site_disorder_assembly
_atom_site_disorder_group
Gd1 Gd 0.5000 0.357304(11) 0.2500 0.00447(8) Uani 1 2 d S . .
O1 O 0.4850(8) 0.45009(15) 0.0677(3) 0.0181(7) Uani 1 1 d . . .
O2 O 0.3225(5) 0.31801(16) 0.0156(4) 0.0129(6) Uani 1 1 d . . .
O3 O 0.1630(4) 0.40620(15) 0.2735(5) 0.0111(8) Uani 1 1 d . . .
O4 O 0.1816(5) 0.24351(16) -0.1541(4) 0.0116(6) Uani 1 1 d . . .
C2 C 0.2675(8) 0.2576(3) -0.0275(5) 0.0113(11) Uani 1 1 d . . .
H2A H 0.2923 0.2193 0.0404 0.014 Uiso 1 1 calc R . .
C3 C 0.0000 0.3757(3) 0.2500 0.0122(10) Uani 1 2 d S . .
H3A H 0.0000 0.3256 0.2500 0.015 Uiso 1 2 calc SR . .
C4 C 0.0000 0.5943(3) 0.2500 0.0162(10) Uani 1 2 d S . .
H4A H 0.0000 0.6443 0.2500 0.019 Uiso 1 2 calc SR . .
N1 N -0.1372(6) 0.5619(2) 0.3319(5) 0.0184(9) Uani 1 1 d . . .
H1B H -0.1415 0.5156 0.3345 0.022 Uiso 1 1 calc R . .
H1C H -0.2237 0.5867 0.3836 0.022 Uiso 1 1 calc R . .
C1 C 0.5735(9) 0.5000 0.0000 0.0109(12) Uani 1 2 d SD . .
H1A H 0.711(3) 0.5000 0.0000 0.000(15) Uiso 1 2 d SD . .

loop_
_atom_site_aniso_label
_atom_site_aniso_U_11
_atom_site_aniso_U_22
_atom_site_aniso_U_33
_atom_site_aniso_U_23
_atom_site_aniso_U_13
_atom_site_aniso_U_12
Gd1 0.00471(12) 0.00343(12) 0.00528(12) 0.000 -0.0007(2) 0.000
O1 0.0149(17) 0.0158(14) 0.0235(14) 0.0117(11) -0.006(2) -0.004(2)
O2 0.0172(16) 0.0096(15) 0.0120(15) -0.0022(13) -0.0046(13) -0.0006(12)
O3 0.0076(13) 0.0111(12) 0.015(2) -0.0029(14) -0.0006(14) 0.0001(9)
O4 0.0134(16) 0.0102(15) 0.0113(15) -0.0051(13) -0.0035(13) -0.0022(12)
C2 0.014(2) 0.009(2) 0.011(3) 0.002(2) -0.004(2) -0.0015(18)
C3 0.013(2) 0.006(2) 0.017(2) 0.000 -0.001(6) 0.000
C4 0.021(3) 0.010(2) 0.018(3) 0.000 0.000(6) 0.000
N1 0.019(2) 0.018(2) 0.019(2) -0.0019(17) 0.0096(17) -0.0001(17)
C1 0.012(3) 0.007(3) 0.014(3) 0.005(3) 0.000 0.000

loop_
_atom_type_symbol
_atom_type_description
_atom_type_scat_dispersion_real
_atom_type_scat_dispersion_imag
_atom_type_scat_source
C C 0.0033 0.0016 'International Tables Vol C Tables 4.2.6.8 and 6.1.1.4'
H H 0.0000 0.0000 'International Tables Vol C Tables 4.2.6.8 and 6.1.1.4'
N N 0.0061 0.0033 'International Tables Vol C Tables 4.2.6.8 and 6.1.1.4'
O O 0.0106 0.0060 'International Tables Vol C Tables 4.2.6.8 and 6.1.1.4'
Gd Gd -0.1653 3.9035 'International Tables Vol C Tables 4.2.6.8 and 6.1.1.4'

loop_
_geom_angle_atom_site_label_1
_geom_angle_atom_site_label_2
_geom_angle_atom_site_label_3
_geom_angle
_geom_angle_site_symmetry_1
_geom_angle_site_symmetry_3
O1 Gd1 O1 83.97(15) 3_655 .
O1 Gd1 O4 112.29(13) 3_655 6
O1 Gd1 O4 142.40(14) . 6
O1 Gd1 O4 142.40(14) 3_655 8
O1 Gd1 O4 112.29(13) . 8
O4 Gd1 O4 75.98(15) 6 8
O1 Gd1 O2 142.31(13) 3_655 .
O1 Gd1 O2 69.84(12) . .
O4 Gd1 O2 78.10(11) 6 .
O4 Gd1 O2 74.48(11) 8 .
O1 Gd1 O2 69.84(12) 3_655 3_655
O1 Gd1 O2 142.31(13) . 3_655
O4 Gd1 O2 74.48(11) 6 3_655
O4 Gd1 O2 78.10(11) 8 3_655
O2 Gd1 O2 145.02(14) . 3_655
O1 Gd1 O3 74.79(16) 3_655 3_655
O1 Gd1 O3 73.06(15) . 3_655
O4 Gd1 O3 142.59(10) 6 3_655
O4 Gd1 O3 78.04(10) 8 3_655
O2 Gd1 O3 119.79(12) . 3_655
O2 Gd1 O3 74.16(11) 3_655 3_655
O1 Gd1 O3 73.06(15) 3_655 .
O1 Gd1 O3 74.79(16) . .
O4 Gd1 O3 78.04(10) 6 .
O4 Gd1 O3 142.59(10) 8 .
O2 Gd1 O3 74.16(11) . .
O2 Gd1 O3 119.79(12) 3_655 .
O3 Gd1 O3 136.26(13) 3_655 .
C1 O1 Gd1 147.5(4) . .
C2 O2 Gd1 131.3(3) . .
C3 O3 Gd1 128.8(3) . .
C2 O4 Gd1 134.1(3) . 6_554
O2 C2 O4 125.6(4) . .
O2 C2 H2A 117.2 . .
O4 C2 H2A 117.2 . .
O3 C3 O3 125.8(5) . 3
O3 C3 H3A 117.1 . .
O3 C3 H3A 117.1 3 .
N1 C4 N1 124.8(6) . 3
N1 C4 H4A 117.6 . .
N1 C4 H4A 117.6 3 .
C4 N1 H1B 120.0 . .
C4 N1 H1C 120.0 . .
H1B N1 H1C 120.0 . .
O1 C1 O1 123.0(7) . 4_565
O1 C1 H1A 118.5(3) . .
O1 C1 H1A 118.5(3) 4_565 .

loop_
_geom_bond_atom_site_label_1
_geom_bond_atom_site_label_2
_geom_bond_distance
_geom_bond_site_symmetry_2
Gd1 O1 2.319(3) 3_655
Gd1 O1 2.319(3) .
Gd1 O4 2.377(3) 6
Gd1 O4 2.377(3) 8
Gd1 O2 2.430(3) .
Gd1 O2 2.430(3) 3_655
Gd1 O3 2.439(3) 3_655
Gd1 O3 2.439(3) .
O1 C1 1.241(5) .
O2 C2 1.238(6) .
O3 C3 1.246(4) .
O4 C2 1.246(6) .
O4 Gd1 2.377(3) 6_554
C2 H2A 0.9300 .
C3 O3 1.246(4) 3
C3 H3A 0.9300 .
C4 N1 1.300(5) .
C4 N1 1.300(5) 3
C4 H4A 0.9300 .
N1 H1B 0.8600 .
N1 H1C 0.8600 .
C1 O1 1.241(5) 4_565
C1 H1A 0.92(2) .

loop_
_geom_torsion_atom_site_label_1
_geom_torsion_atom_site_label_2
_geom_torsion_atom_site_label_3
_geom_torsion_atom_site_label_4
_geom_torsion
_geom_torsion_site_symmetry_1
_geom_torsion_site_symmetry_2
_geom_torsion_site_symmetry_3
_geom_torsion_site_symmetry_4
O1 Gd1 O1 C1 70.5(4) 3_655 . . .
O4 Gd1 O1 C1 -170.3(4) 6 . . .
O4 Gd1 O1 C1 -74.4(5) 8 . . .
O2 Gd1 O1 C1 -137.1(5) . . . .
O2 Gd1 O1 C1 25.2(6) 3_655 . . .
O3 Gd1 O1 C1 -5.4(5) 3_655 . . .
O3 Gd1 O1 C1 144.5(5) . . . .
O1 Gd1 O2 C2 -142.1(4) 3_655 . . .
O1 Gd1 O2 C2 169.0(5) . . . .
O4 Gd1 O2 C2 -31.0(4) 6 . . .
O4 Gd1 O2 C2 47.6(4) 8 . . .
O2 Gd1 O2 C2 8.0(4) 3_655 . . .
O3 Gd1 O2 C2 113.6(4) 3_655 . . .
O3 Gd1 O2 C2 -111.7(4) . . . .
O1 Gd1 O3 C3 -153.3(3) 3_655 . . .
O1 Gd1 O3 C3 118.5(3) . . . .
O4 Gd1 O3 C3 -35.3(3) 6 . . .
O4 Gd1 O3 C3 11.5(4) 8 . . .
O2 Gd1 O3 C3 45.6(3) . . . .
O2 Gd1 O3 C3 -99.4(3) 3_655 . . .
O3 Gd1 O3 C3 162.3(3) 3_655 . . .
Gd1 O2 C2 O4 -177.7(3) . . . .
Gd1 O4 C2 O2 -164.9(3) 6_554 . . .
Gd1 O3 C3 O3 -161.6(4) . . . 3
Gd1 O1 C1 O1 -160.9(5) . . . 4_565
